data_9014961
loop_
_publ_author_name
'Siidra, O. I.'
'Chukanov, N. V.'
'Pekov, I. V.'
'Krivovichev, S. V.'
'Magganas, A.'
'Katerinopoulos, A.'
'Voudouris, P.'

_publ_section_title
;
 Pb2(AsO2OH)Cl2, a new phase from the Lavrion ancient slags, Greece:
 occurrence and characterization
;
_journal_name_full 'Mineralogical Magazine'
_journal_page_first 597
_journal_page_last 602
_journal_paper_doi 10.1180/minmag.2012.076.3.10
_journal_volume 76
_journal_year 2012
_chemical_compound_source 'Lavrion, Greece'
_chemical_formula_sum 'As Cl2 H O3 Pb2'
_space_group_IT_number 11
_symmetry_space_group_name_Hall '-P 2yb'
_symmetry_space_group_name_H-M 'P 1 21/m 1'
_cell_angle_alpha 90
_cell_angle_beta 90.767
_cell_angle_gamma 90
_cell_formula_units_Z 2
_cell_length_a 6.4235
_cell_length_b 5.5399
_cell_length_c 9.321
_cell_volume 331.663
_database_code_amcsd 0019001
_exptl_crystal_density_diffrn 6.100
_cod_original_formula_sum 'Pb2 As O3 Cl2 H'
_cod_database_code 9014961
_amcsd_formula_title Pb2(AsO2OH)Cl2

loop_
_space_group_symop_operation_xyz
x,y,z
x,1/2-y,z
-x,1/2+y,-z
-x,-y,-z

loop_
_atom_site_aniso_label
_atom_site_aniso_U_11
_atom_site_aniso_U_22
_atom_site_aniso_U_33
_atom_site_aniso_U_12
_atom_site_aniso_U_13
_atom_site_aniso_U_23
Pb1 0.00760 0.01230 0.01980 0.00000 0.00110 0.00000
Pb2 0.01540 0.01800 0.01580 0.00000 0.00330 0.00000
As1 0.00570 0.01090 0.01440 0.00000 0.00130 0.00000
O2 0.00800 0.00900 0.03000 0.00000 0.00000 -0.00100
O-H1 0.01600 0.03800 0.01600 0.00000 0.00300 0.00000
Cl1 0.01200 0.02600 0.02200 0.00000 0.00400 0.00000
Cl2 0.01400 0.01300 0.02600 0.00000 0.00400 0.00000

loop_
_atom_site_label
_atom_site_fract_x
_atom_site_fract_y
_atom_site_fract_z
_atom_site_U_iso_or_equiv
_atom_site_type_symbol
_atom_site_attached_hydrogens
Pb1 0.28891 0.25000 0.44158 0.01320 Pb 0
Pb2 0.53034 0.25000 0.83922 0.01630 Pb 0
As1 0.77360 0.25000 0.31270 0.01030 As 0
O2 0.59520 0.01340 0.35070 0.01500 O 0
O-H1 0.74200 0.25000 0.11800 0.02300 O 1
Cl1 0.23990 0.25000 0.09830 0.02030 Cl 0
Cl2 0.88710 0.25000 0.66020 0.01830 Cl 0

loop_
_cod_changelog_entry_id
_cod_changelog_entry_author
_cod_changelog_entry_date
_cod_changelog_entry_text
1
;cod-tools version 3.8.0
Id: cif_guess_AMCSD_atom_types 9574 2023-05-10 09:00:05Z saulius
;
2023-05-10T18:55:39+03:00
;Derived atom types and hydrogen counts
from atom names that follow the AMCSD naming convention
(Wat == water, O-H == hydroxyl).
;

loop_
_cod_related_entry_id
_cod_related_entry_database
_cod_related_entry_code
1 AMCSD 0019001
